data_1515574
loop_
_publ_author_name
'Robbins, Diane'
'Newton, Annabella F.'
'Gignoux, Camille'
'Legeay, Jean-Christophe'
'Sinclair, Alex'
'Rejzek, Martin'
'Laxon, Carly A.'
'Yalamanchili, Sai K.'
'Lewis, William'
'O'Connell, Maria A.'
'Stockman, Robert A.'

_publ_section_title
;
 Synthesis of natural-product-like scaffolds in unprecedented efficiency
 via a 12-fold branching pathway
;
_journal_issue 11
_journal_name_full 'Chemical Science'
_journal_page_first 2232
_journal_paper_doi 10.1039/c1sc00371b
_journal_volume 2
_journal_year 2011
_chemical_formula_moiety 'C17 H26 O5'
_chemical_formula_sum 'C17 H26 O5'
_chemical_formula_weight 310.38
_chemical_name_systematic
;
?
;
_space_group_IT_number 14
_symmetry_cell_setting monoclinic
_symmetry_space_group_name_Hall '-P 2ybc'
_symmetry_space_group_name_H-M 'P 1 21/c 1'
_atom_sites_solution_hydrogens geom
_atom_sites_solution_primary direct
_atom_sites_solution_secondary difmap
_audit_creation_method SHELXL-97
_cell_angle_alpha 90.00
_cell_angle_beta 104.764(3)
_cell_angle_gamma 90.00
_cell_formula_units_Z 4
_cell_length_a 12.942(2)
_cell_length_b 5.7874(10)
_cell_length_c 22.755(4)
_cell_measurement_reflns_used 4842
_cell_measurement_temperature 150(2)
_cell_measurement_theta_max 27.54
_cell_measurement_theta_min 2.13
_cell_volume 1648.1(5)
_computing_cell_refinement 'Bruker SAINT version 6.36A (Bruker, 2002)'
_computing_data_collection 'Bruker SMART version 5.625 (Bruker, 2001)'
_computing_data_reduction 'Bruker SAINT; SHELXTL (Sheldrick, 2008)'
_computing_molecular_graphics ' ?'
_computing_publication_material 'enCIFer(Allen et al.,2004);PLATON(Spek,2003)'
_computing_structure_refinement 'SHELXL-97 (Sheldrick, 2008)'
_computing_structure_solution 'SHELXS-97 (Sheldrick, 2008)'
_diffrn_ambient_temperature 150(2)
_diffrn_detector_area_resol_mean 8.366
_diffrn_measured_fraction_theta_full 0.991
_diffrn_measured_fraction_theta_max 0.991
_diffrn_measurement_device_type 'Bruker SMART APEX CCD area detector'
_diffrn_measurement_method \w
_diffrn_radiation_monochromator graphite
_diffrn_radiation_source 'fine-focus sealed tube'
_diffrn_radiation_type MoK\a
_diffrn_radiation_wavelength 0.71073
_diffrn_reflns_av_R_equivalents 0.0476
_diffrn_reflns_av_sigmaI/netI 0.0455
_diffrn_reflns_limit_h_max 15
_diffrn_reflns_limit_h_min -15
_diffrn_reflns_limit_k_max 6
_diffrn_reflns_limit_k_min -6
_diffrn_reflns_limit_l_max 27
_diffrn_reflns_limit_l_min -27
_diffrn_reflns_number 10560
_diffrn_reflns_theta_full 25.05
_diffrn_reflns_theta_max 25.05
_diffrn_reflns_theta_min 2.76
_diffrn_standards_decay_% 0
_diffrn_standards_number 0
_exptl_absorpt_coefficient_mu 0.091
_exptl_absorpt_correction_T_max 0.997
_exptl_absorpt_correction_T_min 0.740
_exptl_absorpt_correction_type multi-scan
_exptl_absorpt_process_details 'SADABS 2007/2'
_exptl_crystal_colour COLOURLESS
_exptl_crystal_density_diffrn 1.251
_exptl_crystal_density_method 'not measured'
_exptl_crystal_description NEEDLE
_exptl_crystal_F_000 672
_exptl_crystal_size_max 0.57
_exptl_crystal_size_mid 0.08
_exptl_crystal_size_min 0.03
_refine_diff_density_max 0.317
_refine_diff_density_min -0.291
_refine_diff_density_rms 0.075
_refine_ls_extinction_method none
_refine_ls_goodness_of_fit_ref 1.401
_refine_ls_hydrogen_treatment constr
_refine_ls_matrix_type full
_refine_ls_number_parameters 201
_refine_ls_number_reflns 2881
_refine_ls_number_restraints 0
_refine_ls_restrained_S_all 1.401
_refine_ls_R_factor_all 0.1409
_refine_ls_R_factor_gt 0.1351
_refine_ls_shift/su_max 0.000
_refine_ls_shift/su_mean 0.000
_refine_ls_structure_factor_coef Fsqd
_refine_ls_weighting_details 'calc w=1/[\s^2^(Fo^2^)+(0.0078P)^2^+8.2087P] where P=(Fo^2^+2Fc^2^)/3'
_refine_ls_weighting_scheme calc
_refine_ls_wR_factor_gt 0.2264
_refine_ls_wR_factor_ref 0.2285
_reflns_number_gt 2745
_reflns_number_total 2881
_reflns_threshold_expression >2\s(I)
_cod_data_source_file c1sc00371b.txt
_cod_data_source_block biceto
_cod_depositor_comments
;
The following automatic conversions were performed:

'_symmetry_cell_setting' value 'Monoclinic' changed to 'monoclinic'
according to
/usr/data/users/saulius/automatic-downloads/retrospective/RSC/lib/dictionaries/cif_core.dic
dictionary named 'cif_core.dic' version 2.4.2 from
2011-04-26.

'_exptl_absorpt_correction_type' value 'MULTI-SCAN'
changed to 'multi-scan' according to
/usr/data/users/saulius/automatic-downloads/retrospective/RSC/lib/dictionaries/cif_core.dic
dictionary named 'cif_core.dic' version 2.4.2 from 2011-04-26.

Automatic conversion script
Id: cif_fix_values 2281 2013-09-26 08:29:07Z andrius 
;
_cod_original_sg_symbol_H-M 'P 21/c'
_cod_database_code 1515574

loop_
_symmetry_equiv_pos_as_xyz
'x, y, z'
'-x, y+1/2, -z+1/2'
'-x, -y, -z'
'x, -y-1/2, z-1/2'

loop_
_atom_site_label
_atom_site_type_symbol
_atom_site_fract_x
_atom_site_fract_y
_atom_site_fract_z
_atom_site_U_iso_or_equiv
_atom_site_adp_type
_atom_site_occupancy
_atom_site_symmetry_multiplicity
_atom_site_calc_flag
_atom_site_refinement_flags
C1 C 0.4534(4) 0.2614(10) 0.3038(2) 0.0279(13) Uani 1 1 d .
O1 O 0.4332(3) 0.0840(7) 0.27455(18) 0.0371(10) Uani 1 1 d .
C2 C 0.5538(4) 0.2857(11) 0.3536(3) 0.0345(14) Uani 1 1 d .
H2A H 0.6005 0.4034 0.3419 0.041 Uiso 1 1 calc R
H2B H 0.5928 0.1368 0.3594 0.041 Uiso 1 1 calc R
C3 C 0.5285(4) 0.3570(10) 0.4128(2) 0.0285(13) Uani 1 1 d .
H3A H 0.5960 0.3913 0.4436 0.034 Uiso 1 1 calc R
H3B H 0.4928 0.2274 0.4281 0.034 Uiso 1 1 calc R
C4 C 0.4562(4) 0.5697(10) 0.4040(2) 0.0262(12) Uani 1 1 d .
H4A H 0.4946 0.7034 0.3925 0.031 Uiso 1 1 calc R
H4B H 0.4386 0.6072 0.4428 0.031 Uiso 1 1 calc R
C5 C 0.3527(4) 0.5276(9) 0.3545(2) 0.0226(12) Uani 1 1 d .
H5A H 0.3140 0.3948 0.3673 0.027 Uiso 1 1 calc R
C6 C 0.2794(4) 0.7404(9) 0.3456(2) 0.0218(12) Uani 1 1 d .
H6A H 0.3204 0.8738 0.3351 0.026 Uiso 1 1 calc R
C7 C 0.1763(4) 0.7089(10) 0.2923(2) 0.0276(13) Uani 1 1 d .
H7A H 0.1389 0.8615 0.2853 0.033 Uiso 1 1 calc R
C8 C 0.2098(4) 0.6462(11) 0.2347(2) 0.0295(14) Uani 1 1 d .
H8A H 0.1451 0.6216 0.2011 0.035 Uiso 1 1 calc R
H8B H 0.2501 0.7769 0.2233 0.035 Uiso 1 1 calc R
C9 C 0.2782(4) 0.4313(11) 0.2424(2) 0.0306(13) Uani 1 1 d .
H9A H 0.2987 0.3983 0.2042 0.037 Uiso 1 1 calc R
H9B H 0.2369 0.2978 0.2515 0.037 Uiso 1 1 calc R
C10 C 0.3785(4) 0.4645(9) 0.2942(2) 0.0232(12) Uani 1 1 d .
H10A H 0.4181 0.5986 0.2828 0.028 Uiso 1 1 calc R
C11 C 0.2474(4) 0.8022(9) 0.4029(2) 0.0181(11) Uani 1 1 d .
O2 O 0.2341(3) 1.0303(6) 0.40657(16) 0.0215(8) Uani 1 1 d .
O3 O 0.2321(3) 0.6668(6) 0.43955(15) 0.0234(8) Uani 1 1 d .
C12 C 0.1943(4) 1.1125(9) 0.4570(2) 0.0265(13) Uani 1 1 d .
H12A H 0.1425 0.9997 0.4655 0.032 Uiso 1 1 calc R
H12B H 0.1567 1.2613 0.4459 0.032 Uiso 1 1 calc R
C13 C 0.2844(5) 1.1445(11) 0.5127(3) 0.0370(15) Uani 1 1 d .
H13A H 0.2565 1.2081 0.5455 0.056 Uiso 1 1 calc R
H13B H 0.3371 1.2512 0.5037 0.056 Uiso 1 1 calc R
H13C H 0.3184 0.9950 0.5253 0.056 Uiso 1 1 calc R
C14 C 0.0977(4) 0.5318(10) 0.3064(2) 0.0279(13) Uani 1 1 d .
H14A H 0.0535 0.4693 0.2675 0.034 Uiso 1 1 calc R
H14B H 0.1388 0.4018 0.3293 0.034 Uiso 1 1 calc R
C15 C 0.0244(4) 0.6275(10) 0.3425(2) 0.0222(12) Uani 1 1 d .
O4 O -0.0170(3) 0.4591(7) 0.36856(16) 0.0292(9) Uani 1 1 d .
O5 O 0.0029(3) 0.8293(8) 0.34599(19) 0.0383(11) Uani 1 1 d .
C16 C -0.0928(5) 0.5272(11) 0.4023(3) 0.0341(14) Uani 1 1 d .
H16A H -0.1584 0.5897 0.3744 0.041 Uiso 1 1 calc R
H16B H -0.0615 0.6482 0.4324 0.041 Uiso 1 1 calc R
C17 C -0.1186(5) 0.3170(12) 0.4340(3) 0.0443(17) Uani 1 1 d .
H17A H -0.1700 0.3575 0.4574 0.067 Uiso 1 1 calc R
H17B H -0.0531 0.2569 0.4615 0.067 Uiso 1 1 calc R
H17C H -0.1497 0.1987 0.4038 0.067 Uiso 1 1 calc R

loop_
_atom_site_aniso_label
_atom_site_aniso_U_11
_atom_site_aniso_U_22
_atom_site_aniso_U_33
_atom_site_aniso_U_23
_atom_site_aniso_U_13
_atom_site_aniso_U_12
C1 0.042(3) 0.027(3) 0.024(3) -0.010(2) 0.025(2) -0.009(3)
O1 0.046(2) 0.034(2) 0.040(2) -0.008(2) 0.027(2) -0.006(2)
C2 0.031(3) 0.033(3) 0.043(4) -0.001(3) 0.015(3) 0.012(3)
C3 0.028(3) 0.032(3) 0.023(3) 0.006(2) 0.002(2) 0.003(3)
C4 0.029(3) 0.030(3) 0.021(3) -0.002(2) 0.007(2) 0.003(2)
C5 0.025(3) 0.023(3) 0.020(3) 0.003(2) 0.006(2) 0.000(2)
C6 0.015(2) 0.026(3) 0.024(3) 0.005(2) 0.005(2) -0.005(2)
C7 0.027(3) 0.034(3) 0.022(3) 0.008(2) 0.005(2) 0.006(3)
C8 0.021(3) 0.047(4) 0.020(3) 0.004(3) 0.005(2) -0.009(3)
C9 0.032(3) 0.042(4) 0.021(3) -0.001(3) 0.013(2) -0.008(3)
C10 0.025(3) 0.023(3) 0.025(3) -0.002(2) 0.012(2) -0.008(2)
C11 0.011(2) 0.019(3) 0.022(3) 0.005(2) 0.001(2) -0.003(2)
O2 0.0268(19) 0.0119(18) 0.0267(19) 0.0041(15) 0.0083(15) 0.0002(15)
O3 0.035(2) 0.0174(19) 0.0212(18) 0.0024(16) 0.0134(16) -0.0001(16)
C12 0.030(3) 0.015(3) 0.037(3) 0.001(2) 0.012(2) 0.009(2)
C13 0.042(3) 0.032(3) 0.036(3) -0.005(3) 0.007(3) 0.008(3)
C14 0.021(3) 0.037(3) 0.023(3) -0.003(3) 0.000(2) -0.003(2)
C15 0.011(2) 0.030(3) 0.022(3) 0.005(2) -0.003(2) -0.002(2)
O4 0.030(2) 0.032(2) 0.030(2) -0.0013(18) 0.0147(17) -0.0028(18)
O5 0.034(2) 0.038(3) 0.044(3) 0.010(2) 0.0133(19) 0.007(2)
C16 0.031(3) 0.045(4) 0.030(3) -0.002(3) 0.016(3) -0.001(3)
C17 0.054(4) 0.051(4) 0.036(3) 0.001(3) 0.025(3) -0.001(3)

loop_
_atom_type_symbol
_atom_type_description
_atom_type_scat_dispersion_real
_atom_type_scat_dispersion_imag
_atom_type_scat_source
C C 0.0033 0.0016 'International Tables Vol C Tables 4.2.6.8 and 6.1.1.4'
H H 0.0000 0.0000 'International Tables Vol C Tables 4.2.6.8 and 6.1.1.4'
O O 0.0106 0.0060 'International Tables Vol C Tables 4.2.6.8 and 6.1.1.4'

loop_
_geom_angle_atom_site_label_1
_geom_angle_atom_site_label_2
_geom_angle_atom_site_label_3
_geom_angle
O1 C1 C2 121.2(5)
O1 C1 C10 122.7(5)
C2 C1 C10 116.1(5)
C1 C2 C3 110.7(4)
C1 C2 H2A 109.5
C3 C2 H2A 109.5
C1 C2 H2B 109.5
C3 C2 H2B 109.5
H2A C2 H2B 108.1
C2 C3 C4 111.4(4)
C2 C3 H3A 109.3
C4 C3 H3A 109.3
C2 C3 H3B 109.3
C4 C3 H3B 109.3
H3A C3 H3B 108.0
C3 C4 C5 111.1(4)
C3 C4 H4A 109.4
C5 C4 H4A 109.4
C3 C4 H4B 109.4
C5 C4 H4B 109.4
H4A C4 H4B 108.0
C4 C5 C6 111.3(4)
C4 C5 C10 110.2(4)
C6 C5 C10 109.9(4)
C4 C5 H5A 108.4
C6 C5 H5A 108.4
C10 C5 H5A 108.4
C11 C6 C5 111.9(4)
C11 C6 C7 109.2(4)
C5 C6 C7 112.6(4)
C11 C6 H6A 107.7
C5 C6 H6A 107.7
C7 C6 H6A 107.7
C8 C7 C14 111.6(5)
C8 C7 C6 108.6(4)
C14 C7 C6 113.3(4)
C8 C7 H7A 107.7
C14 C7 H7A 107.7
C6 C7 H7A 107.7
C9 C8 C7 112.4(4)
C9 C8 H8A 109.1
C7 C8 H8A 109.1
C9 C8 H8B 109.1
C7 C8 H8B 109.1
H8A C8 H8B 107.9
C8 C9 C10 110.1(5)
C8 C9 H9A 109.6
C10 C9 H9A 109.6
C8 C9 H9B 109.6
C10 C9 H9B 109.6
H9A C9 H9B 108.1
C1 C10 C9 113.8(5)
C1 C10 C5 109.5(4)
C9 C10 C5 112.5(4)
C1 C10 H10A 106.8
C9 C10 H10A 106.8
C5 C10 H10A 106.8
O3 C11 O2 123.8(5)
O3 C11 C6 125.3(5)
O2 C11 C6 110.9(4)
C11 O2 C12 116.8(4)
O2 C12 C13 110.6(4)
O2 C12 H12A 109.5
C13 C12 H12A 109.5
O2 C12 H12B 109.5
C13 C12 H12B 109.5
H12A C12 H12B 108.1
C12 C13 H13A 109.5
C12 C13 H13B 109.5
H13A C13 H13B 109.5
C12 C13 H13C 109.5
H13A C13 H13C 109.5
H13B C13 H13C 109.5
C15 C14 C7 114.2(5)
C15 C14 H14A 108.7
C7 C14 H14A 108.7
C15 C14 H14B 108.7
C7 C14 H14B 108.7
H14A C14 H14B 107.6
O5 C15 O4 123.7(5)
O5 C15 C14 125.3(5)
O4 C15 C14 110.9(5)
C15 O4 C16 116.4(4)
O4 C16 C17 107.4(5)
O4 C16 H16A 110.2
C17 C16 H16A 110.2
O4 C16 H16B 110.2
C17 C16 H16B 110.2
H16A C16 H16B 108.5
C16 C17 H17A 109.5
C16 C17 H17B 109.5
H17A C17 H17B 109.5
C16 C17 H17C 109.5
H17A C17 H17C 109.5
H17B C17 H17C 109.5

loop_
_geom_bond_atom_site_label_1
_geom_bond_atom_site_label_2
_geom_bond_distance
C1 O1 1.216(6)
C1 C2 1.497(8)
C1 C10 1.504(8)
C2 C3 1.524(8)
C2 H2A 0.9900
C2 H2B 0.9900
C3 C4 1.528(7)
C3 H3A 0.9900
C3 H3B 0.9900
C4 C5 1.535(7)
C4 H4A 0.9900
C4 H4B 0.9900
C5 C6 1.536(7)
C5 C10 1.537(7)
C5 H5A 1.0000
C6 C11 1.508(7)
C6 C7 1.568(7)
C6 H6A 1.0000
C7 C8 1.527(7)
C7 C14 1.534(8)
C7 H7A 1.0000
C8 C9 1.511(8)
C8 H8A 0.9900
C8 H8B 0.9900
C9 C10 1.526(7)
C9 H9A 0.9900
C9 H9B 0.9900
C10 H10A 1.0000
C11 O3 1.197(6)
C11 O2 1.336(6)
O2 C12 1.452(6)
C12 C13 1.499(8)
C12 H12A 0.9900
C12 H12B 0.9900
C13 H13A 0.9800
C13 H13B 0.9800
C13 H13C 0.9800
C14 C15 1.509(7)
C14 H14A 0.9900
C14 H14B 0.9900
C15 O5 1.209(7)
C15 O4 1.323(6)
O4 C16 1.447(6)
C16 C17 1.495(9)
C16 H16A 0.9900
C16 H16B 0.9900
C17 H17A 0.9800
C17 H17B 0.9800
C17 H17C 0.9800

loop_
_geom_torsion_atom_site_label_1
_geom_torsion_atom_site_label_2
_geom_torsion_atom_site_label_3
_geom_torsion_atom_site_label_4
_geom_torsion
O1 C1 C2 C3 -125.7(6)
C10 C1 C2 C3 52.3(6)
C1 C2 C3 C4 -51.9(7)
C2 C3 C4 C5 56.5(6)
C3 C4 C5 C6 179.8(4)
C3 C4 C5 C10 -58.0(6)
C4 C5 C6 C11 -60.4(5)
C10 C5 C6 C11 177.2(4)
C4 C5 C6 C7 176.2(4)
C10 C5 C6 C7 53.8(5)
C11 C6 C7 C8 -180.0(5)
C5 C6 C7 C8 -55.1(6)
C11 C6 C7 C14 -55.3(6)
C5 C6 C7 C14 69.6(6)
C14 C7 C8 C9 -68.5(6)
C6 C7 C8 C9 57.2(6)
C7 C8 C9 C10 -58.6(6)
O1 C1 C10 C9 -2.8(7)
C2 C1 C10 C9 179.2(5)
O1 C1 C10 C5 124.1(5)
C2 C1 C10 C5 -53.8(6)
C8 C9 C10 C1 -178.0(4)
C8 C9 C10 C5 56.6(6)
C4 C5 C10 C1 54.9(6)
C6 C5 C10 C1 178.0(4)
C4 C5 C10 C9 -177.4(5)
C6 C5 C10 C9 -54.4(6)
C5 C6 C11 O3 -34.3(7)
C7 C6 C11 O3 91.0(6)
C5 C6 C11 O2 148.0(4)
C7 C6 C11 O2 -86.7(5)
O3 C11 O2 C12 -2.8(7)
C6 C11 O2 C12 174.9(4)
C11 O2 C12 C13 85.3(6)
C8 C7 C14 C15 -153.6(4)
C6 C7 C14 C15 83.4(6)
C7 C14 C15 O5 21.4(7)
C7 C14 C15 O4 -160.9(4)
O5 C15 O4 C16 0.6(7)
C14 C15 O4 C16 -177.2(4)
C15 O4 C16 C17 -173.1(5)
